data_7244390
loop_
_publ_author_name
'Lutsenko, Irina A.'
'Baravikov, Dmitry E.'
'Koshenskova, Kseniya A.'
'Kiskin, Mikhail A.'
'Nelyubina, Yulia V.'
'Primakov, Petr V.'
'Voronina, Yulia K.'
'Garaeva, Veronika V.'
'Aleshin, Dmytry A.'
'Aliev, Teimur M.'
'Danilenko, Valery N.'
'Bekker, Olga B.'
'Eremenko, Igor L.'

_publ_section_title
;
 What are the prospects for using complexes of copper(ii) and zinc(ii) to
 suppress the vital activity of Mycolicibacterium smegmatis?
;
_journal_issue 9
_journal_name_full 'RSC Advances'
_journal_page_first 5173
_journal_page_last 5183
_journal_paper_doi 10.1039/D1RA08555G
_journal_volume 12
_journal_year 2022
_chemical_formula_moiety 'C20 H12 O12 Zn2'
_chemical_formula_sum 'C20 H12 O12 Zn2'
_chemical_formula_weight 575.04
_space_group_crystal_system monoclinic
_space_group_IT_number 14
_space_group_name_Hall '-P 2yn'
_space_group_name_H-M_alt 'P 1 21/n 1'
_atom_sites_solution_hydrogens geom
_audit_creation_date 2022-01-14
_audit_creation_method
;
Olex2 1.3
(compiled 2020.11.12 svn.r5f609507 for OlexSys, GUI svn.r6408)
;
_audit_update_record
;
2022-01-14 deposited with the CCDC.	2022-02-04 downloaded from the CCDC.
;
_cell_angle_alpha 90
_cell_angle_beta 91.1060(10)
_cell_angle_gamma 90
_cell_formula_units_Z 4
_cell_length_a 13.5158(7)
_cell_length_b 12.8924(6)
_cell_length_c 13.8937(7)
_cell_measurement_reflns_used 5799
_cell_measurement_temperature 120
_cell_measurement_theta_max 28.81
_cell_measurement_theta_min 2.18
_cell_volume 2420.5(2)
_computing_molecular_graphics 'Olex2 1.3 (Dolomanov et al., 2009)'
_computing_publication_material 'Olex2 1.3 (Dolomanov et al., 2009)'
_computing_structure_refinement 'XL  (Sheldrick, 2008)'
_diffrn_ambient_temperature 120.0
_diffrn_measured_fraction_theta_full 1.000
_diffrn_measured_fraction_theta_max 1.000
_diffrn_measurement_device_type 'Bruker APEX-II CCD'
_diffrn_measurement_method '\f and \w scans'
_diffrn_radiation_type MoK\a
_diffrn_radiation_wavelength 0.71073
_diffrn_reflns_av_R_equivalents 0.0275
_diffrn_reflns_av_unetI/netI 0.0287
_diffrn_reflns_Laue_measured_fraction_full 1.000
_diffrn_reflns_Laue_measured_fraction_max 1.000
_diffrn_reflns_limit_h_max 16
_diffrn_reflns_limit_h_min -16
_diffrn_reflns_limit_k_max 15
_diffrn_reflns_limit_k_min -15
_diffrn_reflns_limit_l_max 17
_diffrn_reflns_limit_l_min -17
_diffrn_reflns_number 15047
_diffrn_reflns_point_group_measured_fraction_full 1.000
_diffrn_reflns_point_group_measured_fraction_max 1.000
_diffrn_reflns_theta_full 25.242
_diffrn_reflns_theta_max 25.996
_diffrn_reflns_theta_min 2.082
_exptl_absorpt_coefficient_mu 2.040
_exptl_absorpt_correction_T_max 0.7461
_exptl_absorpt_correction_T_min 0.5829
_exptl_absorpt_correction_type multi-scan
_exptl_absorpt_process_details
;
SADABS-2008/1 (Bruker,2008) was used for absorption correction.
wR2(int) was 0.0655 before and 0.0386 after correction.
The Ratio of minimum to maximum transmission is 0.7813.
The \l/2 correction factor is 0.0015.
;
_exptl_crystal_colour colourless
_exptl_crystal_colour_primary colourless
_exptl_crystal_density_diffrn 1.578
_exptl_crystal_description prism
_exptl_crystal_F_000 1152
_exptl_crystal_size_max 0.02
_exptl_crystal_size_mid 0.01
_exptl_crystal_size_min 0.01
_refine_diff_density_max 0.601
_refine_diff_density_min -0.402
_refine_diff_density_rms 0.073
_refine_ls_extinction_method none
_refine_ls_goodness_of_fit_ref 1.044
_refine_ls_hydrogen_treatment constr
_refine_ls_matrix_type full
_refine_ls_number_parameters 372
_refine_ls_number_reflns 4747
_refine_ls_number_restraints 54
_refine_ls_restrained_S_all 1.054
_refine_ls_R_factor_all 0.0438
_refine_ls_R_factor_gt 0.0326
_refine_ls_shift/su_max 0.000
_refine_ls_shift/su_mean 0.000
_refine_ls_structure_factor_coef Fsqd
_refine_ls_weighting_details 'w=1/[\s^2^(Fo^2^)+(0.0454P)^2^+2.6537P] where P=(Fo^2^+2Fc^2^)/3'
_refine_ls_weighting_scheme calc
_refine_ls_wR_factor_gt 0.0833
_refine_ls_wR_factor_ref 0.0909
_reflns_Friedel_coverage 0.000
_reflns_number_gt 3891
_reflns_number_total 4747
_reflns_threshold_expression 'I > 2\s(I)'
_cod_data_source_file d1ra08555g2.cif
_cod_data_source_block 1
_cod_database_code 7244390
_shelxl_version_number 2014/6
_shelx_space_group_comment
;
The symmetry employed for this shelxl refinement is uniquely defined
by the following loop, which should always be used as a source of
symmetry information in preference to the above space-group names.
They are only intended as comments.
;
_shelx_estimated_absorpt_t_max 0.980
_shelx_estimated_absorpt_t_min 0.960
_olex2_refinement_description
;
1. Fixed Uiso
 At 1.2 times of:
  All C(H) groups, All C(H,H) groups
2. Restrained distances
 C34-C9
 2.2 with sigma of 0.02
 C12-C15A
 2.2 with sigma of 0.03
 C18-C20 \\sim C18A-C20A
 with sigma of 0.04
 O12-C20 \\sim O12A-C20A
 with sigma of 0.02
 O12-C17 \\sim O12A-C17
 with sigma of 0.02
 C17-C18 \\sim C17-C18A
 with sigma of 0.02
 C17-C20 \\sim C17-C20A
 with sigma of 0.04
 C18-C19 \\sim C18A-C19A
 with sigma of 0.02
 C17-C19 \\sim C17-C19A
 with sigma of 0.04
 C19-C20 \\sim C19A-C20A
 with sigma of 0.02
 O12-C19 \\sim O12A-C19A
 with sigma of 0.04
 C12-C13 \\sim C12-C13A
 with sigma of 0.02
 O9-C14 \\sim O9-C14A
 with sigma of 0.04
 C13-C14 \\sim C13A-C14A
 with sigma of 0.02
 C13-C15 \\sim C13A-C15A
 with sigma of 0.04
 C12-C14 \\sim C12-C14A
 with sigma of 0.04
 C15-C14 \\sim C15A-C14A
 with sigma of 0.02
 O9-C15 \\sim O9-C15A
 with sigma of 0.02
3. Uiso/Uaniso restraints and constraints
Uanis(C9) \\sim Ueq: with sigma of 0.005 and sigma for terminal atoms of 0.01
Uanis(C19A) \\sim Ueq, Uanis(C18A) \\sim Ueq, Uanis(O12A) \\sim Ueq,
Uanis(C20A) \\sim Ueq: with sigma of 0.01 and sigma for terminal atoms of 0.02
Uanis(C18A) \\sim Ueq, Uanis(C20) \\sim Ueq: with sigma of 0.001 and sigma for
terminal atoms of 0.002
Uanis(C20A) \\sim Ueq: with sigma of 0.001 and sigma for terminal atoms of 0.002
Uanis(O6) = Uanis(C34)
Uanis(C14A) = Uanis(C14)
Uanis(C15A) = Uanis(C15)
4. Others
 Sof(C18A)=Sof(H18A)=Sof(C19A)=Sof(H19A)=Sof(C20A)=Sof(H20A)=Sof(O12A)=1-FVAR(1)
 Sof(O12)=Sof(C18)=Sof(H18)=Sof(C19)=Sof(H19)=Sof(C20)=Sof(H20)=FVAR(1)
 Sof(C15A)=Sof(H15A)=Sof(C13A)=Sof(H13A)=Sof(C14A)=Sof(H14A)=1-FVAR(2)
 Sof(C13)=Sof(H13)=Sof(C15)=Sof(H15)=Sof(C14)=Sof(H14)=FVAR(2)
 Fixed Sof: O6(0.5) C8(0.5) H8(0.5) H10(0.5) H10A(0.5) O13(0.5) C34(0.5)
 H34(0.5)
5.a Aromatic/amide H refined with riding coordinates:
 C8(H8), C3(H3), C18(H18), C10(H10), C10(H10A), C5(H5), C9(H9), C4(H4),
 C19(H19), C13(H13), C20(H20), C15(H15), C14(H14), C34(H34), C18A(H18A),
 C19A(H19A), C20A(H20A), C15A(H15A), C13A(H13A), C14A(H14A)
;
_smtbx_masks_void_probe_radius 1.2
_smtbx_masks_void_truncation_radius 1.2
_olex2_submission_special_instructions 'No special instructions were received'

loop_
_space_group_symop_operation_xyz
'x, y, z'
'-x+1/2, y+1/2, -z+1/2'
'-x, -y, -z'
'x-1/2, -y-1/2, z-1/2'

loop_
_atom_site_label
_atom_site_type_symbol
_atom_site_fract_x
_atom_site_fract_y
_atom_site_fract_z
_atom_site_U_iso_or_equiv
_atom_site_adp_type
_atom_site_occupancy
_atom_site_site_symmetry_order
_atom_site_calc_flag
_atom_site_refinement_flags_posn
_atom_site_refinement_flags_adp
_atom_site_refinement_flags_occupancy
_atom_site_disorder_assembly
_atom_site_disorder_group
Zn1 Zn 0.37946(2) 0.27968(2) 0.28904(2) 0.02355(10) Uani 1 1 d . . . . .
Zn2 Zn 0.21475(3) 0.45042(3) 0.20929(2) 0.03087(11) Uani 1 1 d . . . . .
O11 O 0.01561(13) 0.68574(14) 0.16389(14) 0.0229(4) Uani 1 1 d . . . . .
O7 O 0.46025(15) 0.40273(16) 0.26200(15) 0.0316(5) Uani 1 1 d . . . . .
O10 O 0.13585(14) 0.57198(15) 0.18194(15) 0.0268(4) Uani 1 1 d . . . . .
O4 O 0.32609(16) 0.23175(17) 0.16570(15) 0.0332(5) Uani 1 1 d . . . . .
O1 O 0.28750(16) 0.30116(17) 0.39236(15) 0.0349(5) Uani 1 1 d . . . . .
O2 O 0.16252(15) 0.39454(19) 0.32796(16) 0.0384(5) Uani 1 1 d . . . . .
O5 O 0.22015(19) 0.35023(19) 0.10679(17) 0.0462(6) Uani 1 1 d . . . . .
O8 O 0.34056(16) 0.52072(19) 0.23505(19) 0.0461(6) Uani 1 1 d . . . . .
O9 O 0.60173(18) 0.5463(2) 0.22727(19) 0.0475(6) Uani 1 1 d D . . . .
O12 O 0.0149(6) 0.4148(5) 0.1352(7) 0.0431(18) Uani 0.683(16) 1 d D . P A 1
O6 O 0.1878(11) 0.2310(10) -0.0512(18) 0.029(2) Uani 0.5 1 d . . P B 1
O3 O 0.06278(19) 0.3836(3) 0.4999(2) 0.0611(8) Uani 1 1 d . . . . .
C17 C -0.0219(2) 0.5131(2) 0.1273(2) 0.0230(6) Uani 1 1 d D . . . .
C16 C 0.04744(19) 0.5935(2) 0.15960(18) 0.0206(5) Uani 1 1 d . . . . .
C6 C 0.2662(2) 0.2651(2) 0.1036(2) 0.0269(6) Uani 1 1 d . . . . .
C8 C 0.2892(18) 0.102(2) -0.005(2) 0.035(4) Uani 0.5 1 d . . P B 1
H8 H 0.3385 0.0654 0.0303 0.042 Uiso 0.5 1 calc R U P B 1
C7 C 0.2470(2) 0.1991(2) 0.0196(2) 0.0276(6) Uani 1 1 d . . . . .
C3 C 0.1862(2) 0.2966(3) 0.5683(2) 0.0375(8) Uani 1 1 d . . . . .
H3 H 0.2473 0.2614 0.5779 0.045 Uiso 1 1 calc R U . . .
C1 C 0.2043(2) 0.3454(2) 0.3952(2) 0.0267(6) Uani 1 1 d . . . . .
C2 C 0.1520(2) 0.3391(2) 0.4865(2) 0.0325(7) Uani 1 1 d . . . . .
C18 C -0.1113(3) 0.5200(4) 0.0823(5) 0.0201(12) Uani 0.683(16) 1 d D . P A 1
H18 H -0.1494 0.5804 0.0688 0.024 Uiso 0.683(16) 1 calc R U P A 1
C11 C 0.4298(2) 0.4923(2) 0.2428(2) 0.0308(7) Uani 1 1 d . . . . .
C12 C 0.5035(2) 0.5738(3) 0.2266(2) 0.0377(7) Uani 1 1 d D . . . .
C10 C 0.1822(3) 0.1434(3) -0.1155(3) 0.0520(10) Uani 1 1 d . . . . .
H10 H 0.1387 0.1370 -0.1697 0.062 Uiso 0.5 1 calc R U P B 1
H10A H 0.1483 0.1419 -0.1761 0.062 Uiso 0.5 1 calc R U P B 2
C5 C 0.0384(3) 0.3635(4) 0.5947(3) 0.0667(13) Uani 1 1 d . . . . .
H5 H -0.0221 0.3821 0.6238 0.080 Uiso 1 1 calc R U . . .
C9 C 0.2480(4) 0.0735(3) -0.0866(3) 0.0575(11) Uani 1 1 d D U . . .
H9 H 0.2629 0.0114 -0.1201 0.069 Uiso 1 1 calc R U . B 1
C4 C 0.1124(3) 0.3146(4) 0.6379(3) 0.0641(12) Uani 1 1 d . . . . .
H4 H 0.1159 0.2950 0.7038 0.077 Uiso 1 1 calc R U . . .
C19 C -0.1350(6) 0.4121(7) 0.0593(5) 0.0339(17) Uani 0.683(16) 1 d D . P A 1
H19 H -0.1935 0.3877 0.0278 0.041 Uiso 0.683(16) 1 calc R U P A 1
C13 C 0.4983(10) 0.6786(6) 0.2143(11) 0.045(3) Uani 0.71(4) 1 d D . P C 1
H13 H 0.4400 0.7199 0.2129 0.054 Uiso 0.71(4) 1 calc R U P C 1
C20 C -0.0588(6) 0.3539(5) 0.0911(4) 0.0376(16) Uani 0.683(16) 1 d D U P A 1
H20 H -0.0553 0.2807 0.0846 0.045 Uiso 0.683(16) 1 calc R U P A 1
C15 C 0.6571(9) 0.6338(7) 0.2146(12) 0.057(3) Uani 0.71(4) 1 d D . P C 1
H15 H 0.7274 0.6357 0.2137 0.068 Uiso 0.71(4) 1 calc R U P C 1
C14 C 0.5990(12) 0.7147(6) 0.2037(11) 0.063(3) Uani 0.71(4) 1 d D . P C 1
H14 H 0.6192 0.7839 0.1913 0.075 Uiso 0.71(4) 1 calc R U P C 1
O13 O 0.2966(15) 0.1154(16) 0.0041(17) 0.055(5) Uani 0.5 1 d . . P B 2
C34 C 0.1699(18) 0.2151(16) -0.050(3) 0.029(2) Uani 0.5 1 d D . P B 2
H34 H 0.1199 0.2669 -0.0491 0.035 Uiso 0.5 1 calc R U P B 2
C18A C -0.1187(7) 0.5357(8) 0.1181(11) 0.019(3) Uani 0.317(16) 1 d D U P A 2
H18A H -0.1498 0.5985 0.1365 0.022 Uiso 0.317(16) 1 calc R U P A 2
C19A C -0.1653(11) 0.4490(14) 0.0759(12) 0.042(4) Uani 0.317(16) 1 d D U P A 2
H19A H -0.2317 0.4463 0.0523 0.050 Uiso 0.317(16) 1 calc R U P A 2
C20A C -0.1002(13) 0.3710(10) 0.0748(9) 0.029(4) Uani 0.317(16) 1 d D U P A 2
H20A H -0.1130 0.3023 0.0530 0.035 Uiso 0.317(16) 1 calc R U P A 2
O12A O -0.0072(11) 0.4096(10) 0.1125(14) 0.035(4) Uani 0.317(16) 1 d D U P A 2
C15A C 0.6402(17) 0.6391(16) 0.191(3) 0.057(3) Uani 0.29(4) 1 d D . P C 2
H15A H 0.7082 0.6476 0.1767 0.068 Uiso 0.29(4) 1 calc R U P C 2
C13A C 0.477(2) 0.6699(16) 0.193(3) 0.061(9) Uani 0.29(4) 1 d D . P C 2
H13A H 0.4129 0.6993 0.1824 0.073 Uiso 0.29(4) 1 calc R U P C 2
C14A C 0.574(2) 0.7136(15) 0.178(2) 0.063(3) Uani 0.29(4) 1 d D . P C 2
H14A H 0.5885 0.7836 0.1618 0.075 Uiso 0.29(4) 1 calc R U P C 2

loop_
_atom_site_aniso_label
_atom_site_aniso_U_11
_atom_site_aniso_U_22
_atom_site_aniso_U_33
_atom_site_aniso_U_23
_atom_site_aniso_U_13
_atom_site_aniso_U_12
Zn1 0.02060(17) 0.02457(18) 0.02536(18) 0.00290(13) -0.00250(12) 0.00514(13)
Zn2 0.0354(2) 0.0283(2) 0.02883(19) 0.00377(14) -0.00018(14) 0.01328(15)
O11 0.0196(9) 0.0185(9) 0.0303(10) -0.0048(8) -0.0046(8) 0.0012(8)
O7 0.0280(11) 0.0283(11) 0.0382(12) 0.0082(9) -0.0037(9) 0.0012(9)
O10 0.0215(10) 0.0231(10) 0.0354(11) 0.0001(9) -0.0073(8) 0.0032(8)
O4 0.0383(12) 0.0333(12) 0.0276(11) -0.0014(9) -0.0117(9) 0.0111(10)
O1 0.0374(12) 0.0380(12) 0.0295(11) 0.0040(10) 0.0065(9) 0.0139(10)
O2 0.0277(11) 0.0505(14) 0.0369(12) 0.0153(11) -0.0013(9) 0.0015(10)
O5 0.0536(15) 0.0434(14) 0.0411(14) -0.0096(11) -0.0134(11) 0.0270(12)
O8 0.0267(12) 0.0421(14) 0.0696(17) 0.0066(12) 0.0018(11) 0.0075(10)
O9 0.0355(13) 0.0535(16) 0.0536(15) 0.0062(12) 0.0057(11) -0.0066(11)
O12 0.044(4) 0.028(3) 0.057(4) 0.002(2) -0.015(3) -0.005(2)
O6 0.014(6) 0.039(4) 0.0345(15) 0.003(4) -0.010(4) -0.004(4)
O3 0.0408(15) 0.091(2) 0.0521(16) 0.0142(15) 0.0110(12) 0.0145(15)
C17 0.0220(13) 0.0198(13) 0.0271(14) -0.0004(11) -0.0003(11) 0.0010(11)
C16 0.0211(13) 0.0216(14) 0.0191(13) 0.0002(11) -0.0007(10) -0.0001(11)
C6 0.0231(14) 0.0318(16) 0.0258(15) 0.0020(12) 0.0009(12) 0.0046(12)
C8 0.042(7) 0.018(5) 0.045(11) -0.005(6) -0.013(6) 0.018(5)
C7 0.0238(14) 0.0287(16) 0.0302(15) 0.0023(13) -0.0018(12) 0.0050(12)
C3 0.0269(16) 0.0411(19) 0.0447(19) 0.0209(15) 0.0043(14) 0.0111(14)
C1 0.0269(15) 0.0241(15) 0.0290(15) -0.0002(12) -0.0014(12) -0.0024(12)
C2 0.0248(15) 0.0294(16) 0.0435(18) 0.0063(14) 0.0091(13) 0.0002(12)
C18 0.017(2) 0.024(2) 0.019(3) -0.002(2) -0.0009(18) -0.0022(17)
C11 0.0301(16) 0.0321(17) 0.0303(15) 0.0046(13) 0.0013(12) 0.0028(13)
C12 0.0363(17) 0.0372(18) 0.0396(18) 0.0098(15) 0.0000(14) 0.0027(14)
C10 0.050(2) 0.070(3) 0.0353(19) 0.0066(19) -0.0170(16) -0.028(2)
C5 0.0313(19) 0.124(4) 0.045(2) 0.009(2) 0.0177(17) 0.007(2)
C9 0.091(3) 0.0360(19) 0.046(2) -0.0088(17) 0.001(2) -0.0021(19)
C4 0.048(2) 0.093(3) 0.052(2) 0.033(2) 0.0086(19) -0.007(2)
C19 0.025(3) 0.031(4) 0.045(3) -0.007(3) -0.004(3) -0.010(3)
C13 0.054(5) 0.033(4) 0.046(5) 0.003(3) -0.008(4) 0.001(3)
C20 0.0377(19) 0.0353(18) 0.0396(18) -0.0009(10) -0.0009(10) -0.0024(10)
C15 0.050(4) 0.071(3) 0.050(7) 0.012(3) -0.001(4) -0.029(3)
C14 0.082(6) 0.050(3) 0.056(7) 0.017(3) -0.017(5) -0.038(3)
O13 0.084(9) 0.048(10) 0.033(5) -0.016(5) -0.022(4) 0.017(6)
C34 0.014(6) 0.039(4) 0.0345(15) 0.003(4) -0.010(4) -0.004(4)
C18A 0.018(3) 0.019(3) 0.019(3) -0.0010(10) 0.0003(10) 0.0000(10)
C19A 0.030(6) 0.046(8) 0.049(7) -0.005(6) -0.019(5) -0.002(6)
C20A 0.029(4) 0.028(4) 0.030(4) -0.0005(10) -0.0007(10) 0.0000(10)
O12A 0.025(6) 0.026(5) 0.053(8) 0.004(4) 0.003(5) 0.005(4)
C15A 0.050(4) 0.071(3) 0.050(7) 0.012(3) -0.001(4) -0.029(3)
C13A 0.085(16) 0.037(10) 0.059(17) 0.019(9) -0.033(11) -0.029(10)
C14A 0.082(6) 0.050(3) 0.056(7) 0.017(3) -0.017(5) -0.038(3)

loop_
_atom_type_symbol
_atom_type_description
_atom_type_scat_dispersion_real
_atom_type_scat_dispersion_imag
_atom_type_scat_source
C C 0.0033 0.0016 'International Tables Vol C Tables 4.2.6.8 and 6.1.1.4'
H H 0.0000 0.0000 'International Tables Vol C Tables 4.2.6.8 and 6.1.1.4'
O O 0.0106 0.0060 'International Tables Vol C Tables 4.2.6.8 and 6.1.1.4'
Zn Zn 0.2839 1.4301 'International Tables Vol C Tables 4.2.6.8 and 6.1.1.4'

loop_
_geom_angle_atom_site_label_1
_geom_angle_atom_site_label_2
_geom_angle_atom_site_label_3
_geom_angle
_geom_angle_site_symmetry_1
_geom_angle_site_symmetry_3
_geom_angle_publ_flag
O7 Zn1 O11 99.25(8) . 2_545 ?
O4 Zn1 O11 110.47(8) . 2_545 ?
O4 Zn1 O7 106.60(9) . . ?
O1 Zn1 O11 108.09(8) . 2_545 ?
O1 Zn1 O7 113.14(9) . . ?
O1 Zn1 O4 117.75(10) . . ?
O10 Zn2 O2 105.05(9) . . ?
O10 Zn2 O8 97.76(9) . . ?
O2 Zn2 O8 110.21(10) . . ?
O5 Zn2 O10 115.35(9) . . ?
O5 Zn2 O2 113.47(11) . . ?
O5 Zn2 O8 113.67(11) . . ?
C16 O11 Zn1 110.51(16) . 2 ?
C11 O7 Zn1 127.06(19) . . ?
C16 O10 Zn2 138.21(18) . . ?
C6 O4 Zn1 136.3(2) . . ?
C1 O1 Zn1 132.3(2) . . ?
C1 O2 Zn2 130.8(2) . . ?
C6 O5 Zn2 129.4(2) . . ?
C11 O8 Zn2 135.0(2) . . ?
C12 O9 C15A 98.2(11) . . ?
C15 O9 C12 108.5(6) . . ?
C17 O12 C20 103.3(5) . . ?
C7 O6 C10 104.0(9) . . ?
C2 O3 C5 106.2(3) . . ?
O12 C17 C16 113.8(4) . . ?
C18 C17 O12 114.8(4) . . ?
C18 C17 C16 131.0(3) . . ?
C18A C17 C16 119.5(6) . . ?
C18A C17 O12A 110.0(7) . . ?
O12A C17 C16 130.1(7) . . ?
O11 C16 C17 117.7(2) . . ?
O10 C16 O11 121.1(2) . . ?
O10 C16 C17 121.2(2) . . ?
O4 C6 O5 126.0(3) . . ?
O4 C6 C7 117.0(3) . . ?
O5 C6 C7 117.0(3) . . ?
C7 C8 H8 126.4 . . ?
C9 C8 H8 126.4 . . ?
C9 C8 C7 107.2(14) . . ?
O6 C7 C6 120.5(7) . . ?
O6 C7 C8 109.4(14) . . ?
C8 C7 C6 129.9(12) . . ?
O13 C7 C6 122.3(10) . . ?
O13 C7 C34 112.6(13) . . ?
C34 C7 C6 125.0(9) . . ?
C2 C3 H3 127.0 . . ?
C2 C3 C4 106.0(3) . . ?
C4 C3 H3 127.0 . . ?
O1 C1 C2 116.6(3) . . ?
O2 C1 O1 126.4(3) . . ?
O2 C1 C2 117.0(3) . . ?
O3 C2 C1 122.8(3) . . ?
C3 C2 O3 110.7(3) . . ?
C3 C2 C1 126.4(3) . . ?
C17 C18 H18 128.4 . . ?
C17 C18 C19 103.2(4) . . ?
C19 C18 H18 128.4 . . ?
O7 C11 O8 126.5(3) . . ?
O7 C11 C12 118.1(3) . . ?
O8 C11 C12 115.4(3) . . ?
O9 C12 C11 118.2(3) . . ?
C13 C12 O9 107.7(6) . . ?
C13 C12 C11 134.0(6) . . ?
C13A C12 O9 119.0(12) . . ?
C13A C12 C11 121.6(12) . . ?
O6 C10 H10 125.7 . . ?
C9 C10 O6 108.5(8) . . ?
C9 C10 H10 125.7 . . ?
C9 C10 H10A 124.4 . . ?
C34 C10 H10A 124.4 . . ?
C34 C10 C9 111.3(15) . . ?
O3 C5 H5 125.4 . . ?
C4 C5 O3 109.3(3) . . ?
C4 C5 H5 125.4 . . ?
C8 C9 C10 110.1(10) . . ?
C8 C9 H9 125.0 . . ?
C10 C9 H9 125.0 . . ?
C10 C9 O13 106.8(7) . . ?
C3 C4 H4 126.1 . . ?
C5 C4 C3 107.7(3) . . ?
C5 C4 H4 126.1 . . ?
C18 C19 H19 126.4 . . ?
C20 C19 C18 107.2(4) . . ?
C20 C19 H19 126.4 . . ?
C12 C13 H13 126.7 . . ?
C12 C13 C14 106.5(6) . . ?
C14 C13 H13 126.7 . . ?
O12 C20 H20 124.3 . . ?
C19 C20 O12 111.5(5) . . ?
C19 C20 H20 124.3 . . ?
O9 C15 H15 125.0 . . ?
C14 C15 O9 110.0(6) . . ?
C14 C15 H15 125.0 . . ?
C13 C14 H14 126.4 . . ?
C15 C14 C13 107.2(6) . . ?
C15 C14 H14 126.4 . . ?
C7 O13 C9 102.7(12) . . ?
C7 C34 H34 127.2 . . ?
C10 C34 C7 105.6(14) . . ?
C10 C34 H34 127.2 . . ?
C17 C18A H18A 126.4 . . ?
C17 C18A C19A 107.2(9) . . ?
C19A C18A H18A 126.4 . . ?
C18A C19A H19A 125.9 . . ?
C20A C19A C18A 108.3(10) . . ?
C20A C19A H19A 125.9 . . ?
C19A C20A H20A 126.1 . . ?
C19A C20A O12A 107.8(10) . . ?
O12A C20A H20A 126.1 . . ?
C17 O12A C20A 105.3(9) . . ?
O9 C15A H15A 122.7 . . ?
C14A C15A O9 114.7(14) . . ?
C14A C15A H15A 122.7 . . ?
C12 C13A H13A 130.3 . . ?
C12 C13A C14A 99.4(14) . . ?
C14A C13A H13A 130.3 . . ?
C15A C14A C13A 108.1(14) . . ?
C15A C14A H14A 126.0 . . ?
C13A C14A H14A 126.0 . . ?

loop_
_geom_bond_atom_site_label_1
_geom_bond_atom_site_label_2
_geom_bond_distance
_geom_bond_site_symmetry_2
_geom_bond_publ_flag
Zn1 O11 1.9672(18) 2_545 ?
Zn1 O7 1.966(2) . ?
Zn1 O4 1.947(2) . ?
Zn1 O1 1.937(2) . ?
Zn2 O10 1.9292(19) . ?
Zn2 O2 1.944(2) . ?
Zn2 O5 1.925(2) . ?
Zn2 O8 1.954(2) . ?
O11 Zn1 1.9672(18) 2 ?
O11 C16 1.266(3) . ?
O7 C11 1.253(4) . ?
O10 C16 1.260(3) . ?
O4 C6 1.248(3) . ?
O1 C1 1.261(4) . ?
O2 C1 1.255(4) . ?
O5 C6 1.263(4) . ?
O8 C11 1.263(4) . ?
O9 C12 1.374(4) . ?
O9 C15 1.367(7) . ?
O9 C15A 1.403(15) . ?
O12 C17 1.364(7) . ?
O12 C20 1.399(8) . ?
O6 C7 1.32(2) . ?
O6 C10 1.441(17) . ?
O3 C2 1.351(4) . ?
O3 C5 1.389(4) . ?
C17 C16 1.463(4) . ?
C17 C18 1.353(5) . ?
C17 C18A 1.344(10) . ?
C17 O12A 1.364(12) . ?
C6 C7 1.463(4) . ?
C8 H8 0.9500 . ?
C8 C7 1.42(3) . ?
C8 C9 1.30(3) . ?
C7 O13 1.290(19) . ?
C7 C34 1.42(3) . ?
C3 H3 0.9500 . ?
C3 C2 1.335(5) . ?
C3 C4 1.422(5) . ?
C1 C2 1.466(4) . ?
C18 H18 0.9500 . ?
C18 C19 1.461(7) . ?
C11 C12 1.468(4) . ?
C12 C13 1.364(8) . ?
C12 C13A 1.370(15) . ?
C10 H10 0.9500 . ?
C10 H10A 0.9500 . ?
C10 C9 1.323(6) . ?
C10 C34 1.31(3) . ?
C5 H5 0.9500 . ?
C5 C4 1.317(6) . ?
C9 H9 0.9500 . ?
C9 O13 1.51(2) . ?
C4 H4 0.9500 . ?
C19 H19 0.9500 . ?
C19 C20 1.342(8) . ?
C13 H13 0.9500 . ?
C13 C14 1.449(9) . ?
C20 H20 0.9500 . ?
C15 H15 0.9500 . ?
C15 C14 1.313(9) . ?
C14 H14 0.9500 . ?
C34 H34 0.9500 . ?
C18A H18A 0.9500 . ?
C18A C19A 1.405(13) . ?
C19A H19A 0.9500 . ?
C19A C20A 1.337(14) . ?
C20A H20A 0.9500 . ?
C20A O12A 1.442(14) . ?
C15A H15A 0.9500 . ?
C15A C14A 1.318(16) . ?
C13A H13A 0.9500 . ?
C13A C14A 1.456(17) . ?
C14A H14A 0.9500 . ?

loop_
_geom_torsion_atom_site_label_1
_geom_torsion_atom_site_label_2
_geom_torsion_atom_site_label_3
_geom_torsion_atom_site_label_4
_geom_torsion
_geom_torsion_site_symmetry_1
_geom_torsion_site_symmetry_2
_geom_torsion_site_symmetry_3
_geom_torsion_site_symmetry_4
_geom_torsion_publ_flag
Zn1 O11 C16 O10 -1.3(3) 2 . . . ?
Zn1 O11 C16 C17 179.02(18) 2 . . . ?
Zn1 O7 C11 O8 -1.5(5) . . . . ?
Zn1 O7 C11 C12 178.9(2) . . . . ?
Zn1 O4 C6 O5 0.4(5) . . . . ?
Zn1 O4 C6 C7 -179.1(2) . . . . ?
Zn1 O1 C1 O2 -5.2(5) . . . . ?
Zn1 O1 C1 C2 175.3(2) . . . . ?
Zn2 O10 C16 O11 166.69(19) . . . . ?
Zn2 O10 C16 C17 -13.6(4) . . . . ?
Zn2 O2 C1 O1 -16.2(5) . . . . ?
Zn2 O2 C1 C2 163.3(2) . . . . ?
Zn2 O5 C6 O4 -6.4(5) . . . . ?
Zn2 O5 C6 C7 173.0(2) . . . . ?
Zn2 O8 C11 O7 -21.8(5) . . . . ?
Zn2 O8 C11 C12 157.8(3) . . . . ?
O7 C11 C12 O9 4.1(5) . . . . ?
O7 C11 C12 C13 -172.2(10) . . . . ?
O7 C11 C12 C13A 171(2) . . . . ?
O4 C6 C7 O6 -177.1(9) . . . . ?
O4 C6 C7 C8 -2.8(16) . . . . ?
O4 C6 C7 O13 -7.3(13) . . . . ?
O4 C6 C7 C34 168.9(15) . . . . ?
O1 C1 C2 O3 179.5(3) . . . . ?
O1 C1 C2 C3 4.2(5) . . . . ?
O2 C1 C2 O3 -0.1(5) . . . . ?
O2 C1 C2 C3 -175.4(3) . . . . ?
O5 C6 C7 O6 3.4(9) . . . . ?
O5 C6 C7 C8 177.7(16) . . . . ?
O5 C6 C7 O13 173.2(13) . . . . ?
O5 C6 C7 C34 -10.6(15) . . . . ?
O8 C11 C12 O9 -175.5(3) . . . . ?
O8 C11 C12 C13 8.2(10) . . . . ?
O8 C11 C12 C13A -8(2) . . . . ?
O9 C12 C13 C14 2.1(9) . . . . ?
O9 C12 C13A C14A -6(3) . . . . ?
O9 C15 C14 C13 2.6(11) . . . . ?
O9 C15A C14A C13A -8(4) . . . . ?
O12 C17 C16 O11 -173.0(5) . . . . ?
O12 C17 C16 O10 7.3(6) . . . . ?
O12 C17 C18 C19 0.7(7) . . . . ?
O6 C10 C9 C8 5.7(16) . . . . ?
O3 C5 C4 C3 -3.2(6) . . . . ?
C17 O12 C20 C19 -0.2(9) . . . . ?
C17 C18 C19 C20 -0.8(6) . . . . ?
C17 C18A C19A C20A 9.7(15) . . . . ?
C16 C17 C18 C19 172.8(4) . . . . ?
C16 C17 C18A C19A 173.3(8) . . . . ?
C16 C17 O12A C20A -176.2(6) . . . . ?
C6 C7 O13 C9 177.9(6) . . . . ?
C6 C7 C34 C10 176.2(9) . . . . ?
C7 O6 C10 C9 -8.9(12) . . . . ?
C7 C8 C9 C10 0(2) . . . . ?
C2 O3 C5 C4 3.6(5) . . . . ?
C2 C3 C4 C5 1.6(5) . . . . ?
C18 C17 C16 O11 14.9(6) . . . . ?
C18 C17 C16 O10 -164.8(5) . . . . ?
C18 C19 C20 O12 0.6(8) . . . . ?
C11 C12 C13 C14 178.6(7) . . . . ?
C11 C12 C13A C14A -172.8(13) . . . . ?
C12 O9 C15 C14 -1.4(9) . . . . ?
C12 O9 C15A C14A 5(3) . . . . ?
C12 C13 C14 C15 -2.9(11) . . . . ?
C12 C13A C14A C15A 8(3) . . . . ?
C10 O6 C7 C6 -176.1(5) . . . . ?
C10 O6 C7 C8 8.6(17) . . . . ?
C10 C9 O13 C7 5.1(16) . . . . ?
C5 O3 C2 C3 -2.6(4) . . . . ?
C5 O3 C2 C1 -178.5(3) . . . . ?
C9 C8 C7 O6 -6(2) . . . . ?
C9 C8 C7 C6 179.6(8) . . . . ?
C9 C10 C34 C7 11(2) . . . . ?
C4 C3 C2 O3 0.7(4) . . . . ?
C4 C3 C2 C1 176.4(3) . . . . ?
C20 O12 C17 C16 -173.8(5) . . . . ?
C20 O12 C17 C18 -0.3(9) . . . . ?
C15 O9 C12 C11 -177.7(8) . . . . ?
C15 O9 C12 C13 -0.6(8) . . . . ?
O13 C7 C34 C10 -7(3) . . . . ?
C34 C7 O13 C9 1(2) . . . . ?
C34 C10 C9 O13 -10.2(17) . . . . ?
C18A C17 C16 O11 -10.3(8) . . . . ?
C18A C17 C16 O10 170.0(7) . . . . ?
C18A C17 O12A C20A 10.7(15) . . . . ?
C18A C19A C20A O12A -3.1(17) . . . . ?
C19A C20A O12A C17 -4.4(17) . . . . ?
O12A C17 C16 O11 177.2(11) . . . . ?
O12A C17 C16 O10 -2.5(12) . . . . ?
O12A C17 C18A C19A -12.7(14) . . . . ?
C15A O9 C12 C11 168.8(16) . . . . ?
C15A O9 C12 C13A 1(2) . . . . ?

loop_
_smtbx_masks_void_nr
_smtbx_masks_void_average_x
_smtbx_masks_void_average_y
_smtbx_masks_void_average_z
_smtbx_masks_void_volume
_smtbx_masks_void_count_electrons
_smtbx_masks_void_content
1 0.000 0.000 0.000 72.1 20.1 ?
2 0.000 0.000 0.500 102.3 16.3 ?
3 0.500 0.500 0.000 102.3 16.3 ?
4 0.500 0.500 0.500 72.1 20.1 ?
